data_7220660
loop_
_publ_author_name
'Mocanu, Teodora'
'Ra\,t, Ciprian I.'
'Maxim, Catalin'
'Shova, Sergiu'
'Tudor, Violeta'
'Silvestru, Cristian'
'Andruh, Marius'

_publ_section_title
;
 Bis(4-pyridyl)mercury -- a new linear tecton in crystal engineering:
 coordination polymers and co-crystallization processes
;
_journal_issue 29
_journal_name_full CrystEngComm
_journal_page_first 5474
_journal_paper_doi 10.1039/C5CE00388A
_journal_volume 17
_journal_year 2015
_chemical_formula_sum 'C42 H60 Cl4 Cu4 Hg3 N10 O22'
_chemical_formula_weight 2054.73
_chemical_name_systematic
;
 ?
;
_space_group_crystal_system triclinic
_space_group_IT_number 2
_space_group_name_Hall '-P 1'
_space_group_name_H-M_alt 'P -1'
_symmetry_space_group_name_Hall '-P 1'
_symmetry_space_group_name_H-M 'P -1'
_atom_sites_solution_hydrogens mixed
_audit_creation_method SHELXL-2013
_audit_update_record
;
2015-05-15 deposited with the CCDC.
2015-06-03 downloaded from the CCDC.
;
_cell_angle_alpha 104.840(3)
_cell_angle_beta 97.235(3)
_cell_angle_gamma 93.608(5)
_cell_formula_units_Z 1
_cell_length_a 8.0200(5)
_cell_length_b 14.2120(6)
_cell_length_c 14.6203(7)
_cell_measurement_temperature 293(2)
_cell_volume 1590.12(15)
_computing_cell_refinement X-Area
_computing_data_collection X-Area
_computing_data_reduction X-Area
_computing_molecular_graphics 'diamond 3'
_computing_publication_material 'diamond 3'
_computing_structure_refinement 'SHELXL-2013 (Sheldrick, 2013)'
_computing_structure_solution Sir-92
_diffrn_ambient_temperature 293(2)
_diffrn_measured_fraction_theta_full 0.968
_diffrn_measured_fraction_theta_max 0.994
_diffrn_measurement_device_type stoe-ipds
_diffrn_measurement_method 'omega scans'
_diffrn_radiation_type MoK\a
_diffrn_radiation_wavelength 0.71073
_diffrn_reflns_av_R_equivalents 0.1139
_diffrn_reflns_av_unetI/netI 0.0841
_diffrn_reflns_laue_measured_fraction_full 0.968
_diffrn_reflns_laue_measured_fraction_max 0.994
_diffrn_reflns_limit_h_max 9
_diffrn_reflns_limit_h_min -9
_diffrn_reflns_limit_k_max 16
_diffrn_reflns_limit_k_min -16
_diffrn_reflns_limit_l_max 17
_diffrn_reflns_limit_l_min -17
_diffrn_reflns_number 18726
_diffrn_reflns_point_group_measured_fraction_full 0.968
_diffrn_reflns_point_group_measured_fraction_max 0.994
_diffrn_reflns_theta_full 25.242
_diffrn_reflns_theta_max 25.005
_diffrn_reflns_theta_min 2.573
_exptl_absorpt_coefficient_mu 8.771
_exptl_absorpt_correction_T_max 0.3025
_exptl_absorpt_correction_T_min 0.1492
_exptl_absorpt_correction_type multi-scan
_exptl_absorpt_process_details
;
[c.f. r.h. blessing, acta cryst. (1995), a51, 33-38]
;
_exptl_crystal_colour violet
_exptl_crystal_density_diffrn 2.146
_exptl_crystal_density_meas ?
_exptl_crystal_description prism
_exptl_crystal_F_000 982
_exptl_crystal_size_max 0.28
_exptl_crystal_size_mid 0.11
_exptl_crystal_size_min 0.09
_refine_diff_density_max 1.140
_refine_diff_density_min -1.301
_refine_diff_density_rms 0.185
_refine_ls_extinction_method none
_refine_ls_goodness_of_fit_ref 1.072
_refine_ls_hydrogen_treatment mixed
_refine_ls_matrix_type full
_refine_ls_number_parameters 390
_refine_ls_number_reflns 5572
_refine_ls_number_restraints 23
_refine_ls_restrained_S_all 12.039
_refine_ls_R_factor_all 0.0977
_refine_ls_R_factor_gt 0.0531
_refine_ls_shift/su_max 0.007
_refine_ls_shift/su_mean 0.000
_refine_ls_structure_factor_coef Fsqd
_refine_ls_weighting_details 'w=1/[\s^2^(Fo^2^)+(0.0480P)^2^+6.6680P] where P=(Fo^2^+2Fc^2^)/3'
_refine_ls_weighting_scheme calc
_refine_ls_wR_factor_gt 0.1100
_refine_ls_wR_factor_ref 0.1341
_reflns_Friedel_coverage 0.000
_reflns_number_gt 3726
_reflns_number_total 5572
_reflns_threshold_expression 'I > 2\s(I)'
_cod_data_source_file c5ce00388a2.cif
_cod_data_source_block shelxl
_cod_depositor_comments
;
The following automatic conversions were performed:

'_exptl_crystal_density_meas' value 'not measured' was changed to '?'
- the value is perceived as not measured.

Automatic conversion script
Id: cif_fix_values 3271 2015-04-21 07:52:19Z andrius 

 Adding full bibliography for 7220659--7220664.cif.
;
_cod_original_cell_volume 1590.12(14)
_cod_database_code 7220660
_shelx_space_group_comment
;
The symmetry employed for this shelxl refinement is uniquely defined
by the following loop, which should always be used as a source of
symmetry information in preference to the above space-group names.
They are only intended as comments.
;
_shelxl_version_number 2013-4

loop_
_space_group_symop_operation_xyz
'x, y, z'
'-x, -y, -z'

loop_
_atom_site_label
_atom_site_type_symbol
_atom_site_fract_x
_atom_site_fract_y
_atom_site_fract_z
_atom_site_U_iso_or_equiv
_atom_site_adp_type
_atom_site_occupancy
_atom_site_site_symmetry_order
_atom_site_calc_flag
_atom_site_refinement_flags_posn
_atom_site_refinement_flags_adp
_atom_site_refinement_flags_occupancy
_atom_site_disorder_assembly
_atom_site_disorder_group
C1 C 0.3437(14) 0.0966(8) 0.2404(8) 0.037(3) Uani 1 1 d . . . . .
C2 C 0.3980(16) 0.0438(10) 0.3031(9) 0.052(3) Uani 1 1 d . . . . .
H2 H 0.4820 0.0724 0.3545 0.062 Uiso 1 1 calc R U . . .
C3 C 0.3302(16) -0.0514(9) 0.2913(9) 0.050(3) Uani 1 1 d . . . . .
H3 H 0.3696 -0.0849 0.3353 0.060 Uiso 1 1 calc R U . . .
C4 C 0.1541(15) -0.0456(8) 0.1582(9) 0.042(3) Uani 1 1 d . . . . .
H4 H 0.0672 -0.0755 0.1089 0.051 Uiso 1 1 calc R U . . .
C5 C 0.2169(16) 0.0484(9) 0.1638(9) 0.045(3) Uani 1 1 d . . . . .
H5 H 0.1766 0.0795 0.1180 0.054 Uiso 1 1 calc R U . . .
C6 C 0.684(3) 0.4218(12) 0.3631(10) 0.086(6) Uani 1 1 d . . . . .
H6 H 0.6926 0.3915 0.4126 0.104 Uiso 1 1 calc R U . . .
C7 C 0.772(2) 0.5101(12) 0.3760(11) 0.079(5) Uani 1 1 d . . . . .
H7 H 0.8432 0.5376 0.4335 0.095 Uiso 1 1 calc R U . . .
C8 C 0.5699(17) 0.4267(9) 0.2085(10) 0.054(4) Uani 1 1 d . . . . .
H8 H 0.4989 0.4008 0.1508 0.065 Uiso 1 1 calc R U . . .
C9 C 0.6641(16) 0.5153(9) 0.2252(9) 0.049(3) Uani 1 1 d . . . . .
H9 H 0.6599 0.5462 0.1762 0.059 Uiso 1 1 calc R U . . .
C10 C 0.5818(15) 0.3763(9) 0.2785(9) 0.043(3) Uani 1 1 d . . . . .
C12 C 0.759(3) 0.1791(15) 0.0793(13) 0.104(7) Uani 1 1 d . . . . .
H12 H 0.7230 0.1961 0.0232 0.125 Uiso 1 1 calc R U . . .
C13 C 0.7506(19) 0.0783(14) 0.1851(11) 0.068(4) Uani 1 1 d . . . . .
H13 H 0.7071 0.0233 0.2009 0.081 Uiso 1 1 calc R U . . .
C14 C 0.870(2) 0.1423(18) 0.2480(15) 0.094(6) Uani 1 1 d . . . . .
H14 H 0.9080 0.1282 0.3053 0.112 Uiso 1 1 calc R U . . .
C16 C 0.881(3) 0.2385(15) 0.1480(13) 0.094(6) Uani 1 1 d . . . . .
H16 H 0.9292 0.2933 0.1337 0.112 Uiso 1 1 calc R U . . .
C17B C 1.021(3) 0.5511(16) 0.157(2) 0.066(7) Uani 0.6 1 d D . P A 1
H17A H 0.9439 0.5442 0.0985 0.080 Uiso 0.6 1 calc R U P A 1
H17B H 0.9872 0.4996 0.1856 0.080 Uiso 0.6 1 calc R U P A 1
C18B C 1.153(5) 0.529(3) 0.115(3) 0.060(5) Uiso 0.4 1 d D . P A 2
H18A H 1.1898 0.4638 0.1033 0.072 Uiso 0.4 1 calc R U P A 2
H18B H 1.0599 0.5282 0.0654 0.072 Uiso 0.4 1 calc R U P A 2
C19B C 1.245(3) 0.6075(16) 0.0736(16) 0.060(5) Uiso 0.6 1 d D . P A 1
H19A H 1.3360 0.5836 0.0390 0.072 Uiso 0.6 1 calc R U P A 1
H19B H 1.1485 0.6118 0.0282 0.072 Uiso 0.6 1 calc R U P A 1
C20 C 0.818(2) 0.8548(11) 0.4816(12) 0.075(5) Uani 1 1 d . . . . .
H20A H 0.9342 0.8712 0.5122 0.091 Uiso 1 1 calc R U . . .
H20B H 0.7456 0.8772 0.5296 0.091 Uiso 1 1 calc R U . . .
C21 C 0.7864(19) 0.9056(11) 0.4052(13) 0.072(5) Uani 1 1 d . . . . .
H21A H 0.7697 0.9731 0.4343 0.086 Uiso 1 1 calc R U . . .
H21B H 0.6828 0.8752 0.3635 0.086 Uiso 1 1 calc R U . . .
C22 C 0.9277(18) 0.9042(9) 0.3449(10) 0.052(3) Uani 1 1 d . . . . .
H22A H 0.8941 0.9341 0.2937 0.063 Uiso 1 1 calc R U . . .
H22B H 1.0276 0.9428 0.3844 0.063 Uiso 1 1 calc R U . . .
C33 C 0.691(2) 0.0942(12) 0.0949(11) 0.064(4) Uani 1 1 d . . . . .
Cl1 Cl 0.7157(5) 0.7565(3) 0.0397(3) 0.0614(9) Uani 1 1 d . . . . .
Cl2 Cl 0.3151(4) 0.7504(3) 0.4587(2) 0.0587(9) Uani 1 1 d . . . . .
Cu1 Cu 0.88394(17) 0.68920(9) 0.32599(10) 0.0365(3) Uani 1 1 d . . . . .
Cu2 Cu 1.11477(18) 0.76759(10) 0.21245(10) 0.0401(3) Uani 1 1 d D . . . .
Hg1 Hg 0.45203(7) 0.23850(3) 0.25883(4) 0.04912(17) Uani 1 1 d . . . . .
Hg2 Hg 0.5000 0.0000 0.0000 0.0710(3) Uani 1 2 d S . P . .
N1 N 0.2094(12) -0.0965(7) 0.2185(7) 0.041(2) Uani 1 1 d . . . . .
N2 N 0.7613(13) 0.5593(7) 0.3083(7) 0.044(2) Uani 1 1 d . . . . .
N3 N 0.937(2) 0.2253(11) 0.2327(10) 0.080(4) Uani 1 1 d . . . . .
N4B N 1.249(3) 0.7005(18) 0.1116(18) 0.050(4) Uiso 0.4 1 d D . P A 2
H4BA H 1.1854 0.6971 0.0496 0.060 Uiso 0.4 1 calc R U P A 2
H4BB H 1.3527 0.7421 0.1179 0.060 Uiso 0.4 1 calc R U P A 2
N5 N 0.7844(17) 0.7475(9) 0.4430(9) 0.067(3) Uani 1 1 d . . . . .
H5A H 0.6630 0.7308 0.4289 0.080 Uiso 1 1 calc R U . . .
H5B H 0.8269 0.7173 0.4925 0.080 Uiso 1 1 calc R U . . .
O1 O 1.0136(10) 0.6456(5) 0.2225(6) 0.0420(19) Uani 1 1 d D . . . .
O2 O 0.9675(10) 0.8093(5) 0.3055(6) 0.0420(19) Uani 1 1 d . . . . .
O1W O 1.156(2) 0.3519(11) 0.3888(9) 0.133(6) Uani 1 1 d D U . . .
O3 O 0.1650(12) 0.6862(10) 0.4493(8) 0.086(4) Uani 1 1 d . . . . .
O4 O 0.274(2) 0.8516(10) 0.4974(11) 0.116(5) Uani 1 1 d . . . . .
O5 O 0.4504(14) 0.7320(10) 0.5241(9) 0.086(4) Uani 1 1 d . . . . .
O6 O 0.3693(13) 0.7438(9) 0.3689(7) 0.072(3) Uani 1 1 d . . . . .
O7 O 0.8925(14) 0.7660(12) 0.0664(10) 0.106(5) Uani 1 1 d . . . . .
O8 O 0.6484(18) 0.6637(11) 0.0373(12) 0.116(5) Uani 1 1 d . . . . .
O9 O 0.647(3) 0.8238(16) 0.1026(16) 0.184(10) Uani 1 1 d . . . . .
O10 O 0.678(2) 0.7719(16) -0.0525(12) 0.158(8) Uani 1 1 d . . . . .
H1WA H 1.226(3) 0.3135(17) 0.404(2) 0.13(2) Uiso 1 1 d D U . . .
H1WB H 1.105(4) 0.334(3) 0.3310(11) 0.09(6) Uiso 1 1 d D . . . .
C19A C 1.296(4) 0.600(2) 0.110(3) 0.060(5) Uiso 0.4 1 d D . P A 2
H19C H 1.3831 0.6052 0.1641 0.072 Uiso 0.4 1 calc R U P A 2
H19D H 1.3433 0.5741 0.0524 0.072 Uiso 0.4 1 calc R U P A 2
C17A C 1.092(5) 0.555(2) 0.211(3) 0.066(7) Uani 0.4 1 d D . P A 2
H17C H 1.0119 0.5034 0.2151 0.080 Uiso 0.4 1 calc R U P A 2
H17D H 1.1872 0.5631 0.2612 0.080 Uiso 0.4 1 calc R U P A 2
N4A N 1.300(2) 0.7041(13) 0.1444(12) 0.050(4) Uiso 0.6 1 d D . P A 1
H4AA H 1.3469 0.7484 0.1114 0.060 Uiso 0.6 1 calc R U P A 1
H4AB H 1.3890 0.6954 0.1919 0.060 Uiso 0.6 1 calc R U P A 1
C18A C 1.199(3) 0.543(2) 0.1353(19) 0.060(5) Uiso 0.6 1 d D . P A 1
H18C H 1.2101 0.4751 0.1028 0.072 Uiso 0.6 1 calc R U P A 1
H18D H 1.2765 0.5602 0.1948 0.072 Uiso 0.6 1 calc R U P A 1

loop_
_atom_site_aniso_label
_atom_site_aniso_U_11
_atom_site_aniso_U_22
_atom_site_aniso_U_33
_atom_site_aniso_U_23
_atom_site_aniso_U_13
_atom_site_aniso_U_12
C1 0.035(6) 0.032(6) 0.045(6) 0.008(5) 0.020(5) -0.010(5)
C2 0.050(7) 0.045(7) 0.053(8) 0.009(6) 0.000(6) -0.024(6)
C3 0.058(8) 0.039(7) 0.054(7) 0.027(6) -0.007(6) -0.020(6)
C4 0.048(7) 0.029(6) 0.048(7) 0.012(5) 0.003(5) -0.007(5)
C5 0.052(7) 0.035(7) 0.051(7) 0.022(5) 0.002(6) -0.010(5)
C6 0.155(17) 0.056(10) 0.041(8) 0.023(7) -0.006(9) -0.044(10)
C7 0.114(14) 0.056(9) 0.059(9) 0.026(7) -0.022(9) -0.038(9)
C8 0.061(8) 0.030(6) 0.060(8) 0.013(6) -0.021(6) -0.023(6)
C9 0.051(7) 0.045(7) 0.056(8) 0.033(6) -0.008(6) -0.011(6)
C10 0.038(6) 0.033(6) 0.057(7) 0.016(5) 0.001(5) -0.014(5)
C12 0.18(2) 0.079(13) 0.051(10) 0.021(9) 0.001(12) 0.018(14)
C13 0.054(9) 0.102(13) 0.056(9) 0.031(9) 0.010(7) 0.030(9)
C14 0.077(12) 0.13(2) 0.089(14) 0.056(13) 0.015(10) 0.038(13)
C16 0.139(18) 0.072(12) 0.069(12) 0.022(9) 0.014(11) 0.001(12)
C17B 0.076(19) 0.032(9) 0.075(19) -0.021(12) 0.024(13) -0.001(11)
C20 0.097(12) 0.049(9) 0.080(11) 0.002(8) 0.050(9) -0.002(8)
C21 0.054(9) 0.044(8) 0.111(13) 0.004(8) 0.022(8) 0.012(7)
C22 0.067(9) 0.026(6) 0.061(8) 0.006(6) 0.008(7) 0.007(6)
C33 0.074(10) 0.064(10) 0.064(9) 0.019(7) 0.030(8) 0.030(8)
Cl1 0.064(2) 0.0485(19) 0.063(2) 0.0139(16) -0.0146(17) -0.0096(16)
Cl2 0.0444(18) 0.084(3) 0.0531(19) 0.0325(18) 0.0011(14) -0.0040(16)
Cu1 0.0386(7) 0.0224(6) 0.0465(8) 0.0072(5) 0.0080(6) -0.0080(5)
Cu2 0.0486(8) 0.0267(7) 0.0424(8) 0.0075(6) 0.0086(6) -0.0117(6)
Hg1 0.0570(3) 0.0274(2) 0.0614(3) 0.0122(2) 0.0110(2) -0.01393(19)
Hg2 0.0850(6) 0.0782(6) 0.0572(5) 0.0245(4) 0.0189(4) 0.0203(5)
N1 0.050(6) 0.028(5) 0.042(5) 0.007(4) 0.007(4) -0.012(4)
N2 0.055(6) 0.024(5) 0.050(6) 0.011(4) -0.002(5) -0.011(4)
N3 0.100(11) 0.071(10) 0.070(9) 0.013(8) 0.017(8) 0.021(8)
N5 0.076(8) 0.045(7) 0.076(8) -0.001(6) 0.038(7) -0.008(6)
O1 0.044(5) 0.026(4) 0.052(5) 0.006(3) 0.011(4) -0.011(3)
O2 0.051(5) 0.020(4) 0.051(5) 0.006(3) 0.012(4) -0.012(3)
O1W 0.152(14) 0.157(15) 0.080(10) 0.026(9) -0.010(9) 0.016(12)
O3 0.049(6) 0.138(11) 0.086(8) 0.071(8) -0.001(5) -0.025(6)
O4 0.144(13) 0.062(8) 0.129(12) 0.003(8) -0.004(10) 0.044(8)
O5 0.066(7) 0.116(10) 0.086(8) 0.066(7) -0.021(6) -0.018(6)
O6 0.062(6) 0.095(8) 0.053(6) 0.025(5) -0.005(5) -0.027(5)
O7 0.058(7) 0.158(13) 0.102(9) 0.071(9) -0.035(6) -0.051(7)
O8 0.107(10) 0.097(11) 0.143(13) 0.049(9) 0.011(9) -0.044(8)
O9 0.182(19) 0.149(18) 0.180(19) -0.044(15) 0.026(15) 0.085(16)
O10 0.169(16) 0.20(2) 0.107(12) 0.095(13) -0.063(11) -0.050(14)
C17A 0.076(19) 0.032(9) 0.075(19) -0.021(12) 0.024(13) -0.001(11)

loop_
_atom_type_symbol
_atom_type_description
_atom_type_scat_dispersion_real
_atom_type_scat_dispersion_imag
_atom_type_scat_source
C C 0.0033 0.0016 'International Tables Vol C Tables 4.2.6.8 and 6.1.1.4'
H H 0.0000 0.0000 'International Tables Vol C Tables 4.2.6.8 and 6.1.1.4'
Cl Cl 0.1484 0.1585 'International Tables Vol C Tables 4.2.6.8 and 6.1.1.4'
Cu Cu 0.3201 1.2651 'International Tables Vol C Tables 4.2.6.8 and 6.1.1.4'
Hg Hg -2.3894 9.2266 'International Tables Vol C Tables 4.2.6.8 and 6.1.1.4'
N N 0.0061 0.0033 'International Tables Vol C Tables 4.2.6.8 and 6.1.1.4'
O O 0.0106 0.0060 'International Tables Vol C Tables 4.2.6.8 and 6.1.1.4'

loop_
_geom_angle_atom_site_label_1
_geom_angle_atom_site_label_2
_geom_angle_atom_site_label_3
_geom_angle
_geom_angle_site_symmetry_1
_geom_angle_site_symmetry_3
C2 C1 C5 116.3(10) . .
C2 C1 Hg1 120.2(8) . .
C5 C1 Hg1 123.4(8) . .
C1 C2 C3 121.3(11) . .
C1 C2 H2 119.4 . .
C3 C2 H2 119.4 . .
N1 C3 C2 122.0(11) . .
N1 C3 H3 119.0 . .
C2 C3 H3 119.0 . .
N1 C4 C5 124.3(11) . .
N1 C4 H4 117.9 . .
C5 C4 H4 117.9 . .
C4 C5 C1 118.8(11) . .
C4 C5 H5 120.6 . .
C1 C5 H5 120.6 . .
C7 C6 C10 121.4(13) . .
C7 C6 H6 119.3 . .
C10 C6 H6 119.3 . .
N2 C7 C6 122.3(13) . .
N2 C7 H7 118.9 . .
C6 C7 H7 118.9 . .
C9 C8 C10 119.4(11) . .
C9 C8 H8 120.3 . .
C10 C8 H8 120.3 . .
N2 C9 C8 123.4(11) . .
N2 C9 H9 118.3 . .
C8 C9 H9 118.3 . .
C6 C10 C8 116.5(11) . .
C6 C10 Hg1 120.8(9) . .
C8 C10 Hg1 122.7(8) . .
C33 C12 C16 119.0(17) . .
C33 C12 H12 120.5 . .
C16 C12 H12 120.5 . .
C14 C13 C33 120.7(18) . .
C14 C13 H13 119.7 . .
C33 C13 H13 119.7 . .
N3 C14 C13 124.0(17) . .
N3 C14 H14 118.0 . .
C13 C14 H14 118.0 . .
N3 C16 C12 126.4(19) . .
N3 C16 H16 116.8 . .
C12 C16 H16 116.8 . .
O1 C17B C18A 109.0(18) . .
O1 C17B H17A 109.9 . .
C18A C17B H17A 109.9 . .
O1 C17B H17B 109.9 . .
C18A C17B H17B 109.9 . .
H17A C17B H17B 108.3 . .
C19A C18B C17A 112(3) . .
C19A C18B H18A 109.3 . .
C17A C18B H18A 109.3 . .
C19A C18B H18B 109.3 . .
C17A C18B H18B 109.3 . .
H18A C18B H18B 108.0 . .
N4A C19B C18A 103.2(19) . .
N4A C19B H19A 111.1 . .
C18A C19B H19A 111.1 . .
N4A C19B H19B 111.1 . .
C18A C19B H19B 111.1 . .
H19A C19B H19B 109.1 . .
N5 C20 C21 111.5(14) . .
N5 C20 H20A 109.3 . .
C21 C20 H20A 109.3 . .
N5 C20 H20B 109.3 . .
C21 C20 H20B 109.3 . .
H20A C20 H20B 108.0 . .
C20 C21 C22 114.2(13) . .
C20 C21 H21A 108.7 . .
C22 C21 H21A 108.7 . .
C20 C21 H21B 108.7 . .
C22 C21 H21B 108.7 . .
H21A C21 H21B 107.6 . .
O2 C22 C21 112.2(11) . .
O2 C22 H22A 109.2 . .
C21 C22 H22A 109.2 . .
O2 C22 H22B 109.2 . .
C21 C22 H22B 109.2 . .
H22A C22 H22B 107.9 . .
C12 C33 C13 115.4(16) . .
C12 C33 Hg2 123.3(13) . .
C13 C33 Hg2 121.1(13) . .
O9 Cl1 O8 109.8(15) . .
O9 Cl1 O7 109.7(12) . .
O8 Cl1 O7 110.1(9) . .
O9 Cl1 O10 109.0(15) . .
O8 Cl1 O10 109.1(10) . .
O7 Cl1 O10 109.2(10) . .
O6 Cl2 O3 111.4(7) . .
O6 Cl2 O5 109.6(7) . .
O3 Cl2 O5 112.2(6) . .
O6 Cl2 O4 108.2(9) . .
O3 Cl2 O4 107.5(9) . .
O5 Cl2 O4 107.8(8) . .
O2 Cu1 O1 77.7(3) . .
O2 Cu1 N2 162.9(4) . .
O1 Cu1 N2 94.7(4) . .
O2 Cu1 N5 96.7(4) . .
O1 Cu1 N5 170.8(4) . .
N2 Cu1 N5 92.6(5) . .
O2 Cu1 Cu2 38.9(2) . .
O1 Cu1 Cu2 39.0(2) . .
N2 Cu1 Cu2 133.1(3) . .
N5 Cu1 Cu2 134.3(3) . .
O1 Cu2 O2 77.8(3) . .
O1 Cu2 N1 172.3(4) . 1_665
O2 Cu2 N1 94.8(4) . 1_665
O1 Cu2 N4B 92.4(8) . .
O2 Cu2 N4B 170.0(8) . .
N1 Cu2 N4B 95.1(8) 1_665 .
O1 Cu2 N4A 93.1(6) . .
O2 Cu2 N4A 162.7(6) . .
N1 Cu2 N4A 93.5(6) 1_665 .
O1 Cu2 Cu1 39.6(2) . .
O2 Cu2 Cu1 38.5(2) . .
N1 Cu2 Cu1 132.8(3) 1_665 .
N4B Cu2 Cu1 131.8(8) . .
N4A Cu2 Cu1 129.6(5) . .
C1 Hg1 C10 174.9(5) . .
C33 Hg2 C33 180.0 . 2_655
C4 N1 C3 117.3(10) . .
C4 N1 Cu2 124.5(8) . 1_445
C3 N1 Cu2 118.1(8) . 1_445
C9 N2 C7 116.9(10) . .
C9 N2 Cu1 119.8(8) . .
C7 N2 Cu1 123.3(9) . .
C16 N3 C14 114.5(17) . .
C19A N4B Cu2 119(2) . .
C19A N4B H4BA 107.7 . .
Cu2 N4B H4BA 107.7 . .
C19A N4B H4BB 107.7 . .
Cu2 N4B H4BB 107.7 . .
H4BA N4B H4BB 107.1 . .
C20 N5 Cu1 116.0(9) . .
C20 N5 H5A 108.3 . .
Cu1 N5 H5A 108.3 . .
C20 N5 H5B 108.3 . .
Cu1 N5 H5B 108.3 . .
H5A N5 H5B 107.4 . .
C17B O1 Cu2 125.5(13) . .
C17A O1 Cu2 126.1(17) . .
C17B O1 Cu1 132.6(12) . .
C17A O1 Cu1 120.9(15) . .
Cu2 O1 Cu1 101.4(4) . .
C22 O2 Cu1 129.3(8) . .
C22 O2 Cu2 128.1(7) . .
Cu1 O2 Cu2 102.6(4) . .
H1WA O1W H1WB 115.25(14) . .
N4B C19A C18B 115(3) . .
N4B C19A H19C 108.5 . .
C18B C19A H19C 108.5 . .
N4B C19A H19D 108.5 . .
C18B C19A H19D 108.5 . .
H19C C19A H19D 107.5 . .
O1 C17A C18B 110(3) . .
O1 C17A H17C 109.8 . .
C18B C17A H17C 109.8 . .
O1 C17A H17D 109.8 . .
C18B C17A H17D 109.8 . .
H17C C17A H17D 108.2 . .
C19B N4A Cu2 114.9(14) . .
C19B N4A H4AA 108.5 . .
Cu2 N4A H4AA 108.5 . .
C19B N4A H4AB 108.5 . .
Cu2 N4A H4AB 108.5 . .
H4AA N4A H4AB 107.5 . .
C17B C18A C19B 112(2) . .
C17B C18A H18C 109.2 . .
C19B C18A H18C 109.2 . .
C17B C18A H18D 109.2 . .
C19B C18A H18D 109.2 . .
H18C C18A H18D 107.9 . .

loop_
_geom_bond_atom_site_label_1
_geom_bond_atom_site_label_2
_geom_bond_distance
_geom_bond_site_symmetry_2
C1 C2 1.374(18) .
C1 C5 1.410(16) .
C1 Hg1 2.083(10) .
C2 C3 1.385(16) .
C2 H2 0.9300 .
C3 N1 1.340(15) .
C3 H3 0.9300 .
C4 N1 1.330(15) .
C4 C5 1.376(16) .
C4 H4 0.9300 .
C5 H5 0.9300 .
C6 C7 1.36(2) .
C6 C10 1.373(19) .
C6 H6 0.9300 .
C7 N2 1.346(17) .
C7 H7 0.9300 .
C8 C9 1.374(16) .
C8 C10 1.390(17) .
C8 H8 0.9300 .
C9 N2 1.336(15) .
C9 H9 0.9300 .
C10 Hg1 2.093(11) .
C12 C33 1.38(3) .
C12 C16 1.38(3) .
C12 H12 0.9300 .
C13 C14 1.35(3) .
C13 C33 1.42(2) .
C13 H13 0.9300 .
C14 N3 1.35(3) .
C14 H14 0.9300 .
C16 N3 1.33(2) .
C16 H16 0.9300 .
C17B O1 1.445(18) .
C17B C18A 1.51(2) .
C17B H17A 0.9700 .
C17B H17B 0.9700 .
C18B C19A 1.50(2) .
C18B C17A 1.50(2) .
C18B H18A 0.9700 .
C18B H18B 0.9700 .
C19B N4A 1.49(2) .
C19B C18A 1.51(2) .
C19B H19A 0.9700 .
C19B H19B 0.9700 .
C20 N5 1.478(19) .
C20 C21 1.48(2) .
C20 H20A 0.9700 .
C20 H20B 0.9700 .
C21 C22 1.52(2) .
C21 H21A 0.9700 .
C21 H21B 0.9700 .
C22 O2 1.398(14) .
C22 H22A 0.9700 .
C22 H22B 0.9700 .
C33 Hg2 2.078(17) .
Cl1 O9 1.343(16) .
Cl1 O8 1.383(13) .
Cl1 O7 1.411(11) .
Cl1 O10 1.419(14) .
Cl2 O6 1.417(11) .
Cl2 O3 1.435(11) .
Cl2 O5 1.436(10) .
Cl2 O4 1.479(13) .
Cu1 O2 1.902(7) .
Cu1 O1 1.937(8) .
Cu1 N2 1.977(9) .
Cu1 N5 1.988(11) .
Cu1 Cu2 2.9809(19) .
Cu2 O1 1.915(7) .
Cu2 O2 1.918(8) .
Cu2 N1 2.006(9) 1_665
Cu2 N4B 2.014(17) .
Cu2 N4A 2.021(14) .
Hg2 C33 2.078(17) 2_655
N1 Cu2 2.006(9) 1_445
N4B C19A 1.49(3) .
N4B H4BA 0.9700 .
N4B H4BB 0.9700 .
N5 H5A 0.9700 .
N5 H5B 0.9700 .
O1 C17A 1.45(2) .
O1W H1WA 0.8585(7) .
O1W H1WB 0.8585(7) .
C19A H19C 0.9700 .
C19A H19D 0.9700 .
C17A H17C 0.9700 .
C17A H17D 0.9700 .
N4A H4AA 0.9700 .
N4A H4AB 0.9700 .
C18A H18C 0.9700 .
C18A H18D 0.9700 .
